data_1562325
loop_
_publ_author_name
'Oh, George N.'
'Burns, Peter C.'

_publ_section_title
;
 Solid-state actinide acid phosphites from phosphorous acid melts
;
_journal_name_full 'Journal of Solid State Chemistry'
_journal_page_first 50
_journal_page_last 56
_journal_paper_doi 10.1016/j.jssc.2014.03.029
_journal_volume 215
_journal_year 2014
_chemical_formula_sum 'H11 O12 P3 U'
_chemical_formula_weight 534.03
_chemical_name_systematic
; 
Uranium monophosphonate di(hydrogenphosphonate) 
monoaqua dihydrate
;
_space_group_crystal_system orthorhombic
_space_group_IT_number 61
_space_group_name_Hall '-P 2ac 2ab'
_space_group_name_H-M_alt 'P b c a'
_atom_sites_solution_hydrogens .
_atom_sites_solution_primary direct
_atom_sites_solution_secondary difmap
_audit_creation_method SHELXL-97
_cell_angle_alpha 90.00
_cell_angle_beta 90.00
_cell_angle_gamma 90.00
_cell_formula_units_Z 8
_cell_length_a 12.770(5)
_cell_length_b 9.622(4)
_cell_length_c 17.956(7)
_cell_measurement_temperature 296(2)
_cell_volume 2206.3(15)
_computing_cell_refinement SAINT
_computing_data_collection APEX2
_computing_data_reduction SAINT
_computing_molecular_graphics 'CrystalMaker(R) (Palmer, 2011)'
_computing_structure_refinement 'SHELXL-97 (Sheldrick, 2008)'
_computing_structure_solution 'SHELXS-97 (Sheldrick, 2008)'
_diffrn_ambient_temperature 296(2)
_diffrn_measured_fraction_theta_full 0.996
_diffrn_measured_fraction_theta_max 0.996
_diffrn_measurement_device_type 'Bruker Quazar'
_diffrn_measurement_method sphere
_diffrn_radiation_monochromator graphite
_diffrn_radiation_source 'fine-focus sealed tube'
_diffrn_radiation_type MoK\a
_diffrn_radiation_wavelength 0.71073
_diffrn_reflns_av_R_equivalents 0.1451
_diffrn_reflns_av_sigmaI/netI 0.0875
_diffrn_reflns_limit_h_max 16
_diffrn_reflns_limit_h_min -16
_diffrn_reflns_limit_k_max 12
_diffrn_reflns_limit_k_min -12
_diffrn_reflns_limit_l_max 23
_diffrn_reflns_limit_l_min -23
_diffrn_reflns_number 24671
_diffrn_reflns_theta_full 28.03
_diffrn_reflns_theta_max 28.03
_diffrn_reflns_theta_min 2.27
_exptl_absorpt_coefficient_mu 15.202
_exptl_absorpt_correction_T_max 0.491
_exptl_absorpt_correction_T_min 0.465
_exptl_absorpt_correction_type numerical
_exptl_absorpt_process_details SADABS
_exptl_crystal_colour green
_exptl_crystal_density_diffrn 3.215
_exptl_crystal_density_method 'not measured'
_exptl_crystal_description plate
_exptl_crystal_F_000 1952
_refine_diff_density_max 2.514
_refine_diff_density_min -1.795
_refine_diff_density_rms 0.349
_refine_ls_extinction_coef 0.00026(8)
_refine_ls_extinction_expression Fc^*^=kFc[1+0.001xFc^2^\l^3^/sin(2\q)]^-1/4^
_refine_ls_extinction_method SHELXL
_refine_ls_goodness_of_fit_ref 1.125
_refine_ls_hydrogen_treatment .
_refine_ls_matrix_type full
_refine_ls_number_parameters 143
_refine_ls_number_reflns 2660
_refine_ls_number_restraints 0
_refine_ls_restrained_S_all 1.125
_refine_ls_R_factor_all 0.0964
_refine_ls_R_factor_gt 0.0502
_refine_ls_shift/su_max 0.001
_refine_ls_shift/su_mean 0.000
_refine_ls_structure_factor_coef Fsqd
_refine_ls_weighting_details
; calc 
 [1.00000+0.00000exp(0.00(sin\q/\l)^2^)]/ 
   [\s^2^(Fo^2^)+0.0000+0.0000*P+(0.0479P)^2^+0.0000sin\q/\l] 
 where P = 1.00000Fo^2^ + 0.00000Fc^2^ 
;
_refine_ls_weighting_scheme calc
_refine_ls_wR_factor_gt 0.1134
_refine_ls_wR_factor_ref 0.1321
_reflns_number_gt 1645
_reflns_number_total 2660
_reflns_threshold_expression >2sigma(I)
_cod_data_source_file JSSC-2014-215-50.cif
_cod_data_source_block uhph
_cod_original_cell_volume 2206.4(16)
_cod_database_code 1562325

loop_
_symmetry_equiv_pos_as_xyz
'x, y, z'
'-x+1/2, -y, z+1/2'
'-x, y+1/2, -z+1/2'
'x+1/2, -y+1/2, -z'
'-x, -y, -z'
'x-1/2, y, -z-1/2'
'x, -y-1/2, z-1/2'
'-x-1/2, y-1/2, z'

loop_
_atom_site_label
_atom_site_type_symbol
_atom_site_fract_x
_atom_site_fract_y
_atom_site_fract_z
_atom_site_U_iso_or_equiv
_atom_site_adp_type
_atom_site_occupancy
_atom_site_symmetry_multiplicity
_atom_site_calc_flag
_atom_site_refinement_flags
_atom_site_disorder_assembly
_atom_site_disorder_group
U1 U 0.38061(3) 0.13858(4) 0.27979(3) 0.01997(18) Uani 1 1 d . . .
P1 P 0.0795(3) 0.3706(3) 0.1299(2) 0.0278(8) Uani 1 1 d . . .
P2 P 0.2482(3) 0.3897(3) 0.4002(2) 0.0286(8) Uani 1 1 d . . .
P3 P 0.3520(2) 0.4794(3) 0.1956(2) 0.0221(7) Uani 1 1 d . . .
O1 O 0.0305(7) 0.2174(9) 0.3090(5) 0.035(2) Uani 1 1 d . . .
O2 O 0.0313(6) 0.0076(9) 0.1938(5) 0.030(2) Uani 1 1 d . . .
O3 O 0.0667(13) 0.4240(18) 0.0508(8) 0.116(6) Uani 1 1 d . . .
O4 O 0.2047(6) 0.0750(9) 0.2494(5) 0.028(2) Uani 1 1 d . . .
O5 O 0.2273(11) 0.3712(12) 0.4845(6) 0.078(4) Uani 1 1 d . . .
O6 O 0.2727(7) 0.2508(9) 0.3663(5) 0.037(2) Uani 1 1 d . . .
O7 O 0.3305(7) 0.3264(8) 0.2114(5) 0.030(2) Uani 1 1 d . . .
O8 O 0.4296(13) 0.2681(14) 0.5401(8) 0.100(5) Uani 1 1 d . . .
O9 O 0.4854(6) 0.2886(9) 0.3469(6) 0.034(2) Uani 1 1 d . . .
O10 O 0.6116(6) 0.4900(10) 0.3210(5) 0.035(2) Uani 1 1 d . . .
O11 O 0.6570(7) 0.4630(9) 0.1330(5) 0.034(2) Uani 1 1 d . . .
O12 O 0.5000 0.0000 0.5000 0.140(10) Uani 1 2 d S . .

loop_
_atom_site_aniso_label
_atom_site_aniso_U_11
_atom_site_aniso_U_22
_atom_site_aniso_U_33
_atom_site_aniso_U_23
_atom_site_aniso_U_13
_atom_site_aniso_U_12
U1 0.0161(3) 0.0130(2) 0.0308(3) -0.0001(2) 0.0002(2) -0.00009(18)
P1 0.0267(17) 0.0259(19) 0.031(2) -0.0014(16) -0.0018(15) -0.0080(15)
P2 0.0290(18) 0.0236(18) 0.033(2) -0.0021(15) -0.0049(16) 0.0062(14)
P3 0.0168(15) 0.0149(16) 0.035(2) -0.0008(14) 0.0006(14) -0.0017(12)
O1 0.032(5) 0.027(5) 0.047(6) -0.006(5) -0.011(5) 0.003(4)
O2 0.026(5) 0.022(5) 0.042(6) -0.009(4) -0.003(4) 0.000(4)
O3 0.150(14) 0.144(15) 0.053(10) -0.014(10) 0.000(10) -0.060(13)
O4 0.017(4) 0.022(5) 0.046(6) -0.007(4) 0.001(4) 0.001(4)
O5 0.106(10) 0.093(11) 0.035(7) -0.011(7) -0.002(7) 0.044(8)
O6 0.031(5) 0.040(6) 0.039(6) -0.005(5) -0.003(5) 0.000(5)
O7 0.021(5) 0.014(4) 0.056(7) 0.001(4) 0.002(4) 0.004(4)
O8 0.149(14) 0.077(11) 0.074(10) 0.014(8) -0.026(10) 0.033(10)
O9 0.022(5) 0.025(5) 0.056(7) -0.006(5) -0.009(5) -0.010(4)
O10 0.030(5) 0.030(5) 0.046(6) 0.014(4) -0.002(5) -0.008(4)
O11 0.019(4) 0.036(6) 0.046(6) -0.011(5) 0.000(4) -0.001(4)
O12 0.13(2) 0.16(2) 0.13(2) -0.015(19) -0.078(18) 0.002(18)

loop_
_atom_type_symbol
_atom_type_description
_atom_type_scat_dispersion_real
_atom_type_scat_dispersion_imag
_atom_type_scat_source
H H 0.0000 0.0000 'International Tables Vol C Tables 4.2.6.8 and 6.1.1.4'
O O 0.0106 0.0060 'International Tables Vol C Tables 4.2.6.8 and 6.1.1.4'
P P 0.1023 0.0942 'International Tables Vol C Tables 4.2.6.8 and 6.1.1.4'
U U -9.6767 9.6646 'International Tables Vol C Tables 4.2.6.8 and 6.1.1.4'

loop_
_geom_angle_atom_site_label_1
_geom_angle_atom_site_label_2
_geom_angle_atom_site_label_3
_geom_angle
_geom_angle_site_symmetry_1
_geom_angle_site_symmetry_3
O7 U1 O9 87.0(3) . .
O7 U1 O10 94.6(3) . 3_645
O9 U1 O10 140.5(3) . 3_645
O7 U1 O6 80.0(3) . .
O9 U1 O6 72.9(3) . .
O10 U1 O6 146.2(3) 3_645 .
O7 U1 O2 139.9(3) . 6_656
O9 U1 O2 75.8(3) . 6_656
O10 U1 O2 77.9(3) 3_645 6_656
O6 U1 O2 126.6(3) . 6_656
O7 U1 O11 150.6(3) . 3_645
O9 U1 O11 102.7(3) . 3_645
O10 U1 O11 94.9(4) 3_645 3_645
O6 U1 O11 76.7(3) . 3_645
O2 U1 O11 69.3(3) 6_656 3_645
O7 U1 O4 79.4(3) . .
O9 U1 O4 145.5(3) . .
O10 U1 O4 72.7(3) 3_645 .
O6 U1 O4 73.5(3) . .
O2 U1 O4 132.7(3) 6_656 .
O11 U1 O4 77.1(3) 3_645 .
O7 U1 O1 69.2(3) . 6_656
O9 U1 O1 73.2(3) . 6_656
O10 U1 O1 70.7(3) 3_645 6_656
O6 U1 O1 134.8(3) . 6_656
O2 U1 O1 71.2(3) 6_656 6_656
O11 U1 O1 140.0(3) 3_645 6_656
O4 U1 O1 128.7(3) . 6_656
O9 P1 O10 117.2(6) 6_556 6_556
O9 P1 O3 110.7(7) 6_556 .
O10 P1 O3 108.6(7) 6_556 .
O11 P2 O6 115.0(6) 6_556 .
O11 P2 O5 108.2(6) 6_556 .
O6 P2 O5 109.2(6) . .
O2 P3 O4 112.1(5) 8_665 8_665
O2 P3 O7 110.7(5) 8_665 .
O4 P3 O7 112.4(5) 8_665 .
P3 O2 U1 153.8(5) 8_655 6_556
P3 O4 U1 138.5(5) 8_655 .
P2 O6 U1 143.4(6) . .
P3 O7 U1 144.7(6) . .
P1 O9 U1 160.2(6) 6_656 .
P1 O10 U1 160.7(6) 6_656 3_655
P2 O11 U1 140.1(5) 6_656 3_655

loop_
_geom_bond_atom_site_label_1
_geom_bond_atom_site_label_2
_geom_bond_distance
_geom_bond_site_symmetry_2
U1 O7 2.277(8) .
U1 O9 2.308(8) .
U1 O10 2.308(9) 3_645
U1 O6 2.341(9) .
U1 O2 2.349(8) 6_656
U1 O11 2.353(9) 3_645
U1 O4 2.391(8) .
U1 O1 2.604(9) 6_656
P1 O9 1.497(8) 6_556
P1 O10 1.506(9) 6_556
P1 O3 1.518(15) .
P2 O11 1.486(9) 6_556
P2 O6 1.501(9) .
P2 O5 1.547(12) .
P3 O2 1.515(9) 8_665
P3 O4 1.518(9) 8_665
P3 O7 1.524(9) .
O1 U1 2.604(9) 6_556
O2 P3 1.515(9) 8_655
O2 U1 2.349(8) 6_556
O4 P3 1.518(9) 8_655
O9 P1 1.497(8) 6_656
O10 P1 1.506(9) 6_656
O10 U1 2.308(9) 3_655
O11 P2 1.486(9) 6_656
O11 U1 2.353(9) 3_655
